data_7042279
loop_
_publ_author_name
'Chen, Wei'
'Fan, Ruiqing'
'Zhang, Huijie'
'Dong, Yuwei'
'Wang, Ping'
'Yang, Yulin'

_publ_section_title
;
 Tunable white-light emission PMMA-supported film materials containing
 lanthanide coordination polymers: preparation, characterization, and
 properties.
;
_journal_issue 13
_journal_name_full 'Dalton transactions (Cambridge, England : 2003)'
_journal_page_first 4265
_journal_page_last 4277
_journal_paper_doi 10.1039/c7dt00218a
_journal_volume 46
_journal_year 2017
_chemical_formula_sum 'C18 H13 Gd N4 O9'
_chemical_formula_weight 586.57
_space_group_crystal_system hexagonal
_space_group_IT_number 169
_space_group_name_Hall 'P 61'
_space_group_name_H-M_alt 'P 61'
_symmetry_space_group_name_Hall 'P 61'
_symmetry_space_group_name_H-M 'P 61'
_atom_sites_solution_hydrogens geom
_audit_creation_method SHELXL-2014/7
_audit_update_record
;
2016-11-11 deposited with the CCDC.
2017-02-27 downloaded from the CCDC.
;
_cell_angle_alpha 90
_cell_angle_beta 90
_cell_angle_gamma 120
_cell_formula_units_Z 6
_cell_length_a 11.2815(2)
_cell_length_b 11.2815(2)
_cell_length_c 26.6752(10)
_cell_measurement_reflns_used 4492
_cell_measurement_temperature 293(2)
_cell_measurement_theta_max 27.469
_cell_measurement_theta_min 3.098
_cell_volume 2940.17(13)
_computing_cell_refinement 'SAINT (Bruker, 2005)'
_computing_data_collection 'APEX2 (Bruker, 2005)'
_computing_data_reduction SAINT
_computing_structure_refinement 'SHELXL-2014/7 (Sheldrick, 2014)'
_diffrn_ambient_temperature 293(2)
_diffrn_measured_fraction_theta_full 0.998
_diffrn_measured_fraction_theta_max 0.999
_diffrn_measurement_device_type 'Bruker Smart APEX CCD area detector'
_diffrn_measurement_method 'phi and omega scans'
_diffrn_radiation_type MoK\a
_diffrn_radiation_wavelength 0.71073
_diffrn_reflns_av_R_equivalents 0.0763
_diffrn_reflns_av_unetI/netI 0.0274
_diffrn_reflns_Laue_measured_fraction_full 0.998
_diffrn_reflns_Laue_measured_fraction_max 0.999
_diffrn_reflns_limit_h_max 14
_diffrn_reflns_limit_h_min -14
_diffrn_reflns_limit_k_max 14
_diffrn_reflns_limit_k_min -14
_diffrn_reflns_limit_l_max 34
_diffrn_reflns_limit_l_min -34
_diffrn_reflns_number 45464
_diffrn_reflns_point_group_measured_fraction_full 0.999
_diffrn_reflns_point_group_measured_fraction_max 0.999
_diffrn_reflns_theta_full 25.242
_diffrn_reflns_theta_max 27.469
_diffrn_reflns_theta_min 3.098
_diffrn_source 'fine-focus sealed tube'
_exptl_absorpt_coefficient_mu 3.446
_exptl_absorpt_correction_T_max 0.617
_exptl_absorpt_correction_T_min 0.521
_exptl_absorpt_correction_type multi-scan
_exptl_absorpt_process_details '(SADABS; Sheldrick, 2003)'
_exptl_crystal_colour yellow
_exptl_crystal_density_diffrn 1.988
_exptl_crystal_description block
_exptl_crystal_F_000 1710
_exptl_crystal_size_max 0.450
_exptl_crystal_size_mid 0.160
_exptl_crystal_size_min 0.140
_refine_diff_density_max 1.780
_refine_diff_density_min -1.476
_refine_diff_density_rms 0.194
_refine_ls_abs_structure_details
;
 Refined as an inversion twin.
;
_refine_ls_abs_structure_Flack 0.06(4)
_refine_ls_extinction_method none
_refine_ls_goodness_of_fit_ref 1.069
_refine_ls_hydrogen_treatment constr
_refine_ls_matrix_type full
_refine_ls_number_parameters 290
_refine_ls_number_reflns 4492
_refine_ls_number_restraints 50
_refine_ls_restrained_S_all 1.067
_refine_ls_R_factor_all 0.0477
_refine_ls_R_factor_gt 0.0474
_refine_ls_shift/su_max 0.000
_refine_ls_shift/su_mean 0.000
_refine_ls_structure_factor_coef Fsqd
_refine_ls_weighting_details 'w=1/[\s^2^(Fo^2^)+(0.0542P)^2^+50.7788P] where P=(Fo^2^+2Fc^2^)/3'
_refine_ls_weighting_scheme calc
_refine_ls_wR_factor_gt 0.1357
_refine_ls_wR_factor_ref 0.1360
_reflns_Friedel_coverage 0.958
_reflns_Friedel_fraction_full 0.999
_reflns_Friedel_fraction_max 0.999
_reflns_number_gt 4458
_reflns_number_total 4492
_reflns_threshold_expression 'I > 2\s(I)'
_cod_data_source_file c7dt00218a2.cif
_cod_data_source_block 5
_cod_depositor_comments 'Adding full bibliography for 7042272--7042279.cif.'
_cod_original_cell_volume 2940.17(15)
_cod_database_code 7042279
_shelx_shelxl_version_number 2014/7
_shelx_space_group_comment
;
The symmetry employed for this shelxl refinement is uniquely defined
by the following loop, which should always be used as a source of
symmetry information in preference to the above space-group names.
They are only intended as comments.
;
_shelx_estimated_absorpt_t_min 0.306
_shelx_estimated_absorpt_t_max 0.644

loop_
_space_group_symop_operation_xyz
'x, y, z'
'x-y, x, z+1/6'
'-y, x-y, z+1/3'
'-x, -y, z+1/2'
'-x+y, -x, z+2/3'
'y, -x+y, z+5/6'

loop_
_atom_site_label
_atom_site_type_symbol
_atom_site_fract_x
_atom_site_fract_y
_atom_site_fract_z
_atom_site_U_iso_or_equiv
_atom_site_adp_type
_atom_site_occupancy
_atom_site_site_symmetry_order
_atom_site_calc_flag
_atom_site_refinement_flags_posn
_atom_site_refinement_flags_adp
Gd1 Gd 0.82848(7) 0.85519(6) -0.00442(5) 0.01908(18) Uani 1 1 d . .
O1 O 0.7112(13) 0.8625(15) 0.0682(4) 0.037(3) Uani 1 1 d . .
O2 O 0.7604(12) 0.7608(14) 0.1285(5) 0.034(3) Uani 1 1 d . .
O3 O 0.9792(13) 1.0690(12) 0.0388(4) 0.032(3) Uani 1 1 d . .
O4 O 1.0209(12) 0.9846(13) -0.0547(5) 0.037(3) Uani 1 1 d . .
H4A H 1.0430 1.0175 -0.0266 0.055 Uiso 1 1 calc R U
O5 O 0.8148(14) 0.7066(13) -0.0727(4) 0.034(3) Uani 1 1 d . .
O6 O 0.9667(12) 0.7841(13) 0.0309(5) 0.030(3) Uani 1 1 d . .
O7 O 0.5811(12) 0.7117(13) -0.0238(4) 0.032(3) Uani 1 1 d . .
O8 O 0.6643(13) 0.6117(13) 0.0205(5) 0.035(3) Uani 1 1 d . .
O9 O 0.4471(13) 0.5093(16) 0.0042(7) 0.060(4) Uani 1 1 d . U
N1 N 0.450(2) 0.919(2) 0.1562(9) 0.062(5) Uani 1 1 d . U
N2 N 1.1945(17) 1.4156(14) 0.1621(6) 0.039(3) Uani 1 1 d . U
N3 N 0.8135(18) 0.5564(16) -0.2369(5) 0.040(4) Uani 1 1 d . U
N4 N 0.5563(16) 0.6084(15) 0.0015(6) 0.037(3) Uani 1 1 d . .
C1 C 0.538(2) 0.904(2) 0.1303(7) 0.040(4) Uani 1 1 d . U
H1B H 0.5604 0.9445 0.0988 0.049 Uiso 1 1 calc R U
C2 C 0.6032(18) 0.8328(17) 0.1447(6) 0.028(3) Uani 1 1 d . .
C3 C 0.5777(17) 0.781(2) 0.1940(6) 0.035(4) Uani 1 1 d . .
H3B H 0.6243 0.7399 0.2073 0.042 Uiso 1 1 calc R U
C4 C 0.481(2) 0.794(2) 0.2226(8) 0.047(5) Uani 1 1 d . .
H4B H 0.4595 0.7578 0.2548 0.057 Uiso 1 1 calc R U
C5 C 0.420(2) 0.859(3) 0.2031(9) 0.053(6) Uani 1 1 d . U
H5A H 0.3536 0.8638 0.2222 0.064 Uiso 1 1 calc R U
C6 C 0.7007(15) 0.8167(16) 0.1110(5) 0.024(3) Uani 1 1 d . .
C7 C 1.1302(19) 1.2838(16) 0.1459(6) 0.029(3) Uani 1 1 d . U
H7A H 1.1037 1.2144 0.1695 0.035 Uiso 1 1 calc R U
C8 C 1.1022(15) 1.2481(16) 0.0958(6) 0.024(3) Uani 1 1 d . .
C9 C 1.144(2) 1.352(2) 0.0607(7) 0.043(5) Uani 1 1 d . .
H9A H 1.1316 1.3317 0.0267 0.051 Uiso 1 1 calc R U
C10 C 1.206(2) 1.4885(17) 0.0778(7) 0.038(4) Uani 1 1 d . U
H10A H 1.2323 1.5608 0.0555 0.046 Uiso 1 1 calc R U
C11 C 1.226(2) 1.511(2) 0.1297(8) 0.045(5) Uani 1 1 d . .
H11A H 1.2649 1.6006 0.1413 0.054 Uiso 1 1 calc R U
C12 C 1.0327(16) 1.1009(17) 0.0804(6) 0.027(3) Uani 1 1 d . .
C13 C 0.7950(15) 0.6359(15) -0.2046(5) 0.022(3) Uani 1 1 d . U
H13A H 0.7656 0.6949 -0.2160 0.026 Uiso 1 1 calc R U
C14 C 0.8195(15) 0.6302(14) -0.1547(5) 0.021(3) Uani 1 1 d . .
C15 C 0.853(2) 0.5351(18) -0.1365(7) 0.034(4) Uani 1 1 d . .
H15A H 0.8585 0.5228 -0.1023 0.041 Uiso 1 1 calc R U
C16 C 0.878(2) 0.4609(19) -0.1709(8) 0.040(4) Uani 1 1 d . .
H16A H 0.9125 0.4050 -0.1606 0.048 Uiso 1 1 calc R U
C17 C 0.853(2) 0.469(2) -0.2211(8) 0.042(5) Uani 1 1 d . .
H17A H 0.8630 0.4126 -0.2442 0.050 Uiso 1 1 calc R U
C18 C 0.8040(15) 0.7261(14) -0.1180(5) 0.019(3) Uani 1 1 d . .

loop_
_atom_site_aniso_label
_atom_site_aniso_U_11
_atom_site_aniso_U_22
_atom_site_aniso_U_33
_atom_site_aniso_U_23
_atom_site_aniso_U_13
_atom_site_aniso_U_12
Gd1 0.0220(3) 0.0221(3) 0.0144(3) 0.0001(3) -0.0005(3) 0.0119(3)
O1 0.040(7) 0.058(8) 0.020(5) -0.002(5) 0.008(5) 0.030(7)
O2 0.023(6) 0.044(7) 0.031(6) -0.011(5) -0.007(5) 0.014(5)
O3 0.037(6) 0.028(6) 0.025(6) -0.005(5) -0.009(5) 0.012(5)
O4 0.028(6) 0.034(6) 0.031(6) 0.006(5) 0.004(5) 0.003(5)
O5 0.062(9) 0.033(6) 0.017(5) 0.001(4) 0.005(5) 0.031(6)
O6 0.032(6) 0.034(6) 0.028(6) -0.001(5) 0.000(5) 0.019(5)
O7 0.029(6) 0.035(6) 0.030(6) -0.010(5) -0.012(5) 0.014(5)
O8 0.032(6) 0.030(6) 0.037(6) 0.010(5) 0.003(5) 0.012(5)
O9 0.020(6) 0.057(9) 0.072(11) 0.001(8) -0.004(6) -0.005(6)
N1 0.062(9) 0.083(11) 0.063(10) -0.002(9) 0.007(8) 0.051(8)
N2 0.073(10) 0.028(6) 0.022(6) -0.003(6) -0.014(8) 0.031(7)
N3 0.055(9) 0.030(7) 0.020(6) -0.011(5) 0.002(6) 0.011(7)
N4 0.041(8) 0.032(7) 0.029(8) -0.003(6) 0.005(6) 0.012(6)
C1 0.036(9) 0.056(11) 0.034(9) 0.009(8) 0.002(7) 0.027(9)
C2 0.036(9) 0.029(8) 0.010(6) -0.004(5) 0.003(6) 0.011(7)
C3 0.027(8) 0.054(11) 0.020(7) 0.012(7) 0.002(6) 0.016(8)
C4 0.049(12) 0.059(13) 0.033(10) 0.002(9) 0.015(8) 0.027(10)
C5 0.054(13) 0.079(16) 0.052(12) -0.006(11) 0.008(10) 0.052(13)
C6 0.020(7) 0.029(7) 0.021(7) -0.007(6) -0.004(5) 0.011(6)
C7 0.048(8) 0.021(6) 0.020(6) 0.002(5) -0.002(6) 0.018(6)
C8 0.022(7) 0.025(7) 0.021(7) 0.002(5) -0.003(5) 0.008(6)
C9 0.057(12) 0.033(9) 0.026(8) 0.005(7) -0.001(8) 0.013(9)
C10 0.046(8) 0.019(7) 0.037(8) 0.006(6) -0.002(7) 0.007(6)
C11 0.054(12) 0.031(9) 0.050(11) -0.011(8) -0.007(9) 0.021(9)
C12 0.030(8) 0.034(8) 0.026(7) 0.000(6) -0.004(6) 0.022(7)
C13 0.022(3) 0.021(3) 0.021(3) -0.0001(14) -0.0001(14) 0.0104(18)
C14 0.022(7) 0.014(6) 0.024(7) 0.006(5) -0.005(5) 0.008(5)
C15 0.053(11) 0.035(9) 0.025(8) 0.000(7) -0.003(7) 0.031(9)
C16 0.053(10) 0.053(10) 0.030(8) 0.001(9) 0.007(9) 0.039(9)
C17 0.047(11) 0.039(10) 0.038(10) -0.016(8) 0.010(8) 0.020(9)
C18 0.025(7) 0.018(6) 0.016(6) 0.003(5) 0.001(5) 0.011(5)

loop_
_atom_type_symbol
_atom_type_description
_atom_type_scat_dispersion_real
_atom_type_scat_dispersion_imag
_atom_type_scat_source
C C 0.0033 0.0016 'International Tables Vol C Tables 4.2.6.8 and 6.1.1.4'
H H 0.0000 0.0000 'International Tables Vol C Tables 4.2.6.8 and 6.1.1.4'
Gd Gd -0.1653 3.9035 'International Tables Vol C Tables 4.2.6.8 and 6.1.1.4'
N N 0.0061 0.0033 'International Tables Vol C Tables 4.2.6.8 and 6.1.1.4'
O O 0.0106 0.0060 'International Tables Vol C Tables 4.2.6.8 and 6.1.1.4'

loop_
_geom_angle_atom_site_label_1
_geom_angle_atom_site_label_2
_geom_angle_atom_site_label_3
_geom_angle
_geom_angle_site_symmetry_1
_geom_angle_site_symmetry_3
O6 Gd1 O2 159.5(5) . 6_564
O6 Gd1 O4 82.7(5) . .
O2 Gd1 O4 82.3(5) 6_564 .
O6 Gd1 O1 99.6(4) . .
O2 Gd1 O1 84.6(5) 6_564 .
O4 Gd1 O1 143.8(5) . .
O6 Gd1 O5 83.5(4) . .
O2 Gd1 O5 105.5(4) 6_564 .
O4 Gd1 O5 73.7(5) . .
O1 Gd1 O5 142.5(5) . .
O6 Gd1 O3 83.7(4) . .
O2 Gd1 O3 78.3(4) 6_564 .
O4 Gd1 O3 71.5(4) . .
O1 Gd1 O3 72.8(5) . .
O5 Gd1 O3 144.2(5) . .
O6 Gd1 O7 126.8(4) . .
O2 Gd1 O7 73.7(5) 6_564 .
O4 Gd1 O7 132.6(4) . .
O1 Gd1 O7 74.2(4) . .
O5 Gd1 O7 74.4(4) . .
O3 Gd1 O7 138.2(4) . .
O6 Gd1 O8 76.5(4) . .
O2 Gd1 O8 123.6(5) 6_564 .
O4 Gd1 O8 141.2(5) . .
O1 Gd1 O8 72.7(5) . .
O5 Gd1 O8 71.7(4) . .
O3 Gd1 O8 136.4(4) . .
O7 Gd1 O8 50.9(4) . .
O6 Gd1 N4 102.6(5) . .
O2 Gd1 N4 97.7(5) 6_564 .
O4 Gd1 N4 145.6(5) . .
O1 Gd1 N4 69.7(5) . .
O5 Gd1 N4 73.2(4) . .
O3 Gd1 N4 142.5(4) . .
O7 Gd1 N4 24.9(4) . .
O8 Gd1 N4 26.1(4) . .
C6 O1 Gd1 132.8(11) . .
C6 O2 Gd1 136.8(11) . 2_655
C12 O3 Gd1 135.7(11) . .
C12 O4 Gd1 162.1(12) 6_564 .
C12 O4 H4A 109.5 6_564 .
Gd1 O4 H4A 74.6 . .
C18 O5 Gd1 125.8(10) . .
C18 O6 Gd1 153.2(11) 2_655 .
N4 O7 Gd1 98.6(10) . .
N4 O8 Gd1 95.5(9) . .
C1 N1 C5 115.6(19) . .
C11 N2 C7 118.5(16) . .
C13 N3 C17 121.0(15) . .
O9 N4 O7 123.8(17) . .
O9 N4 O8 121.4(16) . .
O7 N4 O8 114.4(13) . .
O9 N4 Gd1 179.6(15) . .
O7 N4 Gd1 56.5(8) . .
O8 N4 Gd1 58.4(8) . .
N1 C1 C2 126.4(19) . .
N1 C1 H1B 116.8 . .
C2 C1 H1B 116.8 . .
C1 C2 C3 116.2(16) . .
C1 C2 C6 122.3(15) . .
C3 C2 C6 121.4(16) . .
C4 C3 C2 118.5(18) . .
C4 C3 H3B 120.7 . .
C2 C3 H3B 120.7 . .
C5 C4 C3 119(2) . .
C5 C4 H4B 120.5 . .
C3 C4 H4B 120.5 . .
C4 C5 N1 123.9(19) . .
C4 C5 H5A 118.1 . .
N1 C5 H5A 118.1 . .
O2 C6 O1 127.4(15) . .
O2 C6 C2 117.4(14) . .
O1 C6 C2 115.2(14) . .
N2 C7 C8 123.0(15) . .
N2 C7 H7A 118.5 . .
C8 C7 H7A 118.5 . .
C9 C8 C7 118.3(16) . .
C9 C8 C12 121.3(15) . .
C7 C8 C12 120.3(14) . .
C8 C9 C10 118.6(17) . .
C8 C9 H9A 120.7 . .
C10 C9 H9A 120.7 . .
C11 C10 C9 117.5(16) . .
C11 C10 H10A 121.3 . .
C9 C10 H10A 121.3 . .
N2 C11 C10 123.9(17) . .
N2 C11 H11A 118.0 . .
C10 C11 H11A 118.0 . .
O3 C12 O4 125.8(16) . 2_655
O3 C12 C8 118.8(15) . .
O4 C12 C8 115.4(14) 2_655 .
N3 C13 C14 119.6(15) . .
N3 C13 H13A 120.2 . .
C14 C13 H13A 120.2 . .
C13 C14 C15 121.0(15) . .
C13 C14 C18 119.4(13) . .
C15 C14 C18 119.5(13) . .
C16 C15 C14 117.3(16) . .
C16 C15 H15A 121.3 . .
C14 C15 H15A 121.3 . .
C15 C16 C17 119.9(17) . .
C15 C16 H16A 120.1 . .
C17 C16 H16A 120.1 . .
N3 C17 C16 120.6(15) . .
N3 C17 H17A 119.7 . .
C16 C17 H17A 119.7 . .
O5 C18 O6 125.9(14) . 6_564
O5 C18 C14 116.1(12) . .
O6 C18 C14 118.1(12) 6_564 .

loop_
_geom_bond_atom_site_label_1
_geom_bond_atom_site_label_2
_geom_bond_distance
_geom_bond_site_symmetry_2
Gd1 O6 2.284(12) .
Gd1 O2 2.308(12) 6_564
Gd1 O4 2.340(12) .
Gd1 O1 2.370(11) .
Gd1 O5 2.427(11) .
Gd1 O3 2.437(12) .
Gd1 O7 2.481(12) .
Gd1 O8 2.516(12) .
Gd1 N4 2.942(15) .
O1 C6 1.236(19) .
O2 C6 1.22(2) .
O2 Gd1 2.308(12) 2_655
O3 C12 1.23(2) .
O4 C12 1.25(2) 6_564
O4 H4A 0.8200 .
O5 C18 1.245(17) .
O6 C18 1.251(18) 2_655
O7 N4 1.25(2) .
O8 N4 1.30(2) .
O9 N4 1.18(2) .
N1 C1 1.30(3) .
N1 C5 1.38(3) .
N2 C11 1.28(3) .
N2 C7 1.36(2) .
N3 C13 1.33(2) .
N3 C17 1.34(3) .
C1 C2 1.38(3) .
C1 H1B 0.9300 .
C2 C3 1.41(2) .
C2 C6 1.50(2) .
C3 C4 1.39(3) .
C3 H3B 0.9300 .
C4 C5 1.34(3) .
C4 H4B 0.9300 .
C5 H5A 0.9300 .
C7 C8 1.38(2) .
C7 H7A 0.9300 .
C8 C9 1.38(2) .
C8 C12 1.50(2) .
C9 C10 1.41(3) .
C9 H9A 0.9300 .
C10 C11 1.41(3) .
C10 H10A 0.9300 .
C11 H11A 0.9300 .
C12 O4 1.25(2) 2_655
C13 C14 1.37(2) .
C13 H13A 0.9300 .
C14 C15 1.39(2) .
C14 C18 1.53(2) .
C15 C16 1.36(2) .
C15 H15A 0.9300 .
C16 C17 1.38(3) .
C16 H16A 0.9300 .
C17 H17A 0.9300 .
C18 O6 1.251(18) 6_564

loop_
_geom_torsion_atom_site_label_1
_geom_torsion_atom_site_label_2
_geom_torsion_atom_site_label_3
_geom_torsion_atom_site_label_4
_geom_torsion
_geom_torsion_site_symmetry_1
_geom_torsion_site_symmetry_4
Gd1 O7 N4 O9 179.6(17) . .
Gd1 O7 N4 O8 -7.8(15) . .
Gd1 O8 N4 O9 -179.6(17) . .
Gd1 O8 N4 O7 7.6(15) . .
C5 N1 C1 C2 1(4) . .
N1 C1 C2 C3 -5(3) . .
N1 C1 C2 C6 178(2) . .
C1 C2 C3 C4 6(3) . .
C6 C2 C3 C4 -177.0(18) . .
C2 C3 C4 C5 -3(3) . .
C3 C4 C5 N1 -2(4) . .
C1 N1 C5 C4 3(4) . .
Gd1 O2 C6 O1 81(2) 2_655 .
Gd1 O2 C6 C2 -99.0(18) 2_655 .
Gd1 O1 C6 O2 6(3) . .
Gd1 O1 C6 C2 -174.1(11) . .
C1 C2 C6 O2 174.7(17) . .
C3 C2 C6 O2 -2(2) . .
C1 C2 C6 O1 -5(2) . .
C3 C2 C6 O1 178.0(16) . .
C11 N2 C7 C8 3(3) . .
N2 C7 C8 C9 1(3) . .
N2 C7 C8 C12 179.1(16) . .
C7 C8 C9 C10 -4(3) . .
C12 C8 C9 C10 178.4(17) . .
C8 C9 C10 C11 2(3) . .
C7 N2 C11 C10 -4(3) . .
C9 C10 C11 N2 2(3) . .
Gd1 O3 C12 O4 11(3) . 2_655
Gd1 O3 C12 C8 -170.0(11) . .
C9 C8 C12 O3 -20(3) . .
C7 C8 C12 O3 162.3(16) . .
C9 C8 C12 O4 159.5(18) . 2_655
C7 C8 C12 O4 -18(2) . 2_655
C17 N3 C13 C14 2(3) . .
N3 C13 C14 C15 -5(2) . .
N3 C13 C14 C18 177.4(14) . .
C13 C14 C15 C16 8(3) . .
C18 C14 C15 C16 -174.1(16) . .
C14 C15 C16 C17 -8(3) . .
C13 N3 C17 C16 -2(3) . .
C15 C16 C17 N3 5(3) . .
Gd1 O5 C18 O6 -8(2) . 6_564
Gd1 O5 C18 C14 170.8(9) . .
C13 C14 C18 O5 173.3(14) . .
C15 C14 C18 O5 -4(2) . .
C13 C14 C18 O6 -8(2) . 6_564
C15 C14 C18 O6 174.6(15) . 6_564
